data_4033728
loop_
_publ_author_name
'Sihag, Pinki'
'Jeganmohan, Masilamani'

_publ_section_title
;
 Regioselective Synthesis of Isocoumarins via Iridium(III)-Catalyzed
 Oxidative Cyclization of Aromatic Acids with Propargyl Alcohols.
;
_journal_issue 5
_journal_name_full 'The Journal of organic chemistry'
_journal_page_first 2699
_journal_page_last 2712
_journal_paper_doi 10.1021/acs.joc.8b03077
_journal_volume 84
_journal_year 2019
_chemical_formula_sum 'C19 H16 O3'
_chemical_formula_weight 292.32
_space_group_crystal_system monoclinic
_space_group_IT_number 14
_space_group_name_Hall '-P 2ybc'
_space_group_name_H-M_alt 'P 1 21/c 1'
_atom_sites_solution_hydrogens geom
_audit_creation_method SHELXL-2014/7
_cell_angle_alpha 90
_cell_angle_beta 106.132(3)
_cell_angle_gamma 90
_cell_formula_units_Z 4
_cell_length_a 8.6696(5)
_cell_length_b 16.0188(11)
_cell_length_c 11.0129(7)
_cell_measurement_reflns_used 4843
_cell_measurement_temperature 296(2)
_cell_measurement_theta_max 25.59
_cell_measurement_theta_min 2.31
_cell_volume 1469.21(16)
_computing_cell_refinement 'Bruker SAINT'
_computing_data_collection 'Bruker APEX2'
_computing_data_reduction 'Bruker SAINT'
_computing_molecular_graphics 'Bruker SHELXTL'
_computing_publication_material 'Bruker SHELXTL'
_computing_structure_refinement 'SHELXL-2014/7 (Sheldrick, 2014)'
_computing_structure_solution 'SHELXS-97 (Sheldrick 2008)'
_diffrn_ambient_temperature 296(2)
_diffrn_measured_fraction_theta_full 1.000
_diffrn_measured_fraction_theta_max 1.000
_diffrn_measurement_device_type 'Bruker APEX-II CCD'
_diffrn_measurement_method '\f and \w scans'
_diffrn_radiation_type MoK\a
_diffrn_radiation_wavelength 0.71073
_diffrn_reflns_av_R_equivalents 0.0240
_diffrn_reflns_av_unetI/netI 0.0214
_diffrn_reflns_Laue_measured_fraction_full 1.000
_diffrn_reflns_Laue_measured_fraction_max 1.000
_diffrn_reflns_limit_h_max 8
_diffrn_reflns_limit_h_min -10
_diffrn_reflns_limit_k_max 18
_diffrn_reflns_limit_k_min -19
_diffrn_reflns_limit_l_max 13
_diffrn_reflns_limit_l_min -12
_diffrn_reflns_number 10463
_diffrn_reflns_point_group_measured_fraction_full 1.000
_diffrn_reflns_point_group_measured_fraction_max 1.000
_diffrn_reflns_theta_full 24.998
_diffrn_reflns_theta_max 24.998
_diffrn_reflns_theta_min 2.307
_exptl_absorpt_coefficient_mu 0.089
_exptl_absorpt_correction_type none
_exptl_crystal_colour colourless
_exptl_crystal_density_diffrn 1.322
_exptl_crystal_description Block
_exptl_crystal_F_000 616
_exptl_crystal_size_max 0.250
_exptl_crystal_size_mid 0.220
_exptl_crystal_size_min 0.100
_refine_diff_density_max 0.157
_refine_diff_density_min -0.148
_refine_diff_density_rms 0.028
_refine_ls_extinction_coef 0.039(3)
_refine_ls_extinction_expression Fc^*^=kFc[1+0.001xFc^2^\l^3^/sin(2\q)]^-1/4^
_refine_ls_extinction_method 'SHELXL-2014/7 (Sheldrick 2014'
_refine_ls_goodness_of_fit_ref 1.045
_refine_ls_hydrogen_treatment constr
_refine_ls_matrix_type full
_refine_ls_number_parameters 203
_refine_ls_number_reflns 2592
_refine_ls_number_restraints 0
_refine_ls_restrained_S_all 1.045
_refine_ls_R_factor_all 0.0453
_refine_ls_R_factor_gt 0.0350
_refine_ls_shift/su_max 0.001
_refine_ls_shift/su_mean 0.000
_refine_ls_structure_factor_coef Fsqd
_refine_ls_weighting_details 'w=1/[\s^2^(Fo^2^)+(0.0410P)^2^+0.3456P] where P=(Fo^2^+2Fc^2^)/3'
_refine_ls_weighting_scheme calc
_refine_ls_wR_factor_gt 0.0854
_refine_ls_wR_factor_ref 0.0937
_reflns_Friedel_coverage 0.000
_reflns_number_gt 2119
_reflns_number_total 2592
_reflns_threshold_expression 'I > 2\s(I)'
_cod_data_source_file jo8b03077_si_003.cif
_cod_data_source_block 309
_cod_original_sg_symbol_H-M 'P 21/c'
_cod_database_code 4033728
_shelx_shelxl_version_number 2014/7
_shelx_space_group_comment
; 
The symmetry employed for this shelxl refinement is uniquely defined 
by the following loop, which should always be used as a source of 
symmetry information in preference to the above space-group names. 
They are only intended as comments. 
;
_shelx_estimated_absorpt_t_min 0.978
_shelx_estimated_absorpt_t_max 0.991

loop_
_space_group_symop_operation_xyz
'x, y, z'
'-x, y+1/2, -z+1/2'
'-x, -y, -z'
'x, -y-1/2, z-1/2'

loop_
_atom_site_label
_atom_site_type_symbol
_atom_site_fract_x
_atom_site_fract_y
_atom_site_fract_z
_atom_site_U_iso_or_equiv
_atom_site_adp_type
_atom_site_occupancy
_atom_site_site_symmetry_order
_atom_site_calc_flag
_atom_site_refinement_flags_posn
_atom_site_refinement_flags_adp
C1 C 0.56315(17) 0.20575(9) -0.11828(12) 0.0377(3) Uani 1 1 d . .
C2 C 0.44211(19) 0.24920(10) -0.20230(14) 0.0470(4) Uani 1 1 d . .
H2 H 0.4653 0.2839 -0.2626 0.056 Uiso 1 1 calc R U
C3 C 0.28578(19) 0.24051(11) -0.19583(15) 0.0519(4) Uani 1 1 d . .
H3 H 0.2033 0.2694 -0.2522 0.062 Uiso 1 1 calc R U
C4 C 0.25185(18) 0.18916(10) -0.10607(15) 0.0490(4) Uani 1 1 d . .
H4 H 0.1464 0.1843 -0.1024 0.059 Uiso 1 1 calc R U
C5 C 0.37159(16) 0.14479(9) -0.02146(13) 0.0403(4) Uani 1 1 d . .
H5 H 0.3473 0.1101 0.0384 0.048 Uiso 1 1 calc R U
C6 C 0.52855(16) 0.15287(8) -0.02752(12) 0.0346(3) Uani 1 1 d . .
C7 C 0.68081(16) 0.11389(8) 0.04503(12) 0.0338(3) Uani 1 1 d . .
C8 C 0.72420(16) 0.05831(8) 0.15262(12) 0.0344(3) Uani 1 1 d . .
C9 C 0.61832(18) 0.02737(9) 0.21637(13) 0.0390(3) Uani 1 1 d . .
H9 H 0.5096 0.0403 0.1877 0.047 Uiso 1 1 calc R U
C10 C 0.67395(19) -0.02257(9) 0.32230(14) 0.0443(4) Uani 1 1 d . .
C11 C 0.8359(2) -0.04305(10) 0.36637(15) 0.0502(4) Uani 1 1 d . .
H11 H 0.8727 -0.0764 0.4377 0.060 Uiso 1 1 calc R U
C12 C 0.94045(19) -0.01347(10) 0.30338(14) 0.0472(4) Uani 1 1 d . .
H12 H 1.0486 -0.0275 0.3324 0.057 Uiso 1 1 calc R U
C13 C 0.88863(17) 0.03709(9) 0.19688(13) 0.0382(3) Uani 1 1 d . .
C14 C 1.00724(18) 0.06680(10) 0.13620(14) 0.0446(4) Uani 1 1 d . .
C15 C 0.79590(16) 0.14229(9) -0.00468(13) 0.0373(3) Uani 1 1 d . .
C16 C 0.74076(17) 0.20404(9) -0.11007(13) 0.0393(3) Uani 1 1 d . .
C17 C 0.7689(2) 0.17324(12) -0.23418(14) 0.0541(4) Uani 1 1 d . .
H17A H 0.8821 0.1698 -0.2248 0.081 Uiso 1 1 calc R U
H17B H 0.7207 0.2116 -0.3009 0.081 Uiso 1 1 calc R U
H17C H 0.7213 0.1191 -0.2544 0.081 Uiso 1 1 calc R U
C18 C 0.8225(2) 0.28909(10) -0.07272(16) 0.0526(4) Uani 1 1 d . .
H18A H 0.8029 0.3079 0.0044 0.079 Uiso 1 1 calc R U
H18B H 0.7796 0.3289 -0.1386 0.079 Uiso 1 1 calc R U
H18C H 0.9360 0.2835 -0.0607 0.079 Uiso 1 1 calc R U
C19 C 0.6060(3) -0.10194(13) 0.48470(16) 0.0718(6) Uani 1 1 d . .
H19A H 0.6526 -0.1519 0.4621 0.108 Uiso 1 1 calc R U
H19B H 0.5131 -0.1161 0.5118 0.108 Uiso 1 1 calc R U
H19C H 0.6832 -0.0742 0.5522 0.108 Uiso 1 1 calc R U
O1 O 0.55981(14) -0.04771(7) 0.37747(10) 0.0599(3) Uani 1 1 d . .
O2 O 1.14813(13) 0.04976(8) 0.16510(12) 0.0667(4) Uani 1 1 d . .
O3 O 0.95461(11) 0.12169(6) 0.03560(9) 0.0454(3) Uani 1 1 d . .

loop_
_atom_site_aniso_label
_atom_site_aniso_U_11
_atom_site_aniso_U_22
_atom_site_aniso_U_33
_atom_site_aniso_U_23
_atom_site_aniso_U_13
_atom_site_aniso_U_12
C1 0.0446(8) 0.0367(8) 0.0327(7) -0.0008(6) 0.0123(6) 0.0021(6)
C2 0.0570(10) 0.0458(9) 0.0376(8) 0.0055(7) 0.0123(7) 0.0071(7)
C3 0.0484(9) 0.0539(10) 0.0475(9) 0.0002(8) 0.0037(7) 0.0122(8)
C4 0.0386(8) 0.0551(10) 0.0516(9) -0.0084(8) 0.0097(7) 0.0018(7)
C5 0.0395(8) 0.0419(8) 0.0407(8) -0.0054(7) 0.0132(6) -0.0037(6)
C6 0.0412(8) 0.0315(7) 0.0318(7) -0.0045(6) 0.0109(6) -0.0012(6)
C7 0.0375(7) 0.0316(7) 0.0331(7) -0.0019(6) 0.0108(6) -0.0032(6)
C8 0.0431(8) 0.0272(7) 0.0326(7) -0.0037(5) 0.0100(6) -0.0035(6)
C9 0.0465(8) 0.0324(8) 0.0387(8) -0.0005(6) 0.0127(6) -0.0029(6)
C10 0.0620(10) 0.0342(8) 0.0389(8) 0.0000(6) 0.0178(7) -0.0066(7)
C11 0.0677(11) 0.0407(9) 0.0388(8) 0.0072(7) 0.0094(7) 0.0038(8)
C12 0.0501(9) 0.0416(9) 0.0455(9) 0.0012(7) 0.0062(7) 0.0059(7)
C13 0.0430(8) 0.0322(8) 0.0375(8) -0.0024(6) 0.0080(6) -0.0003(6)
C14 0.0409(8) 0.0416(9) 0.0489(9) 0.0012(7) 0.0086(7) 0.0012(7)
C15 0.0363(7) 0.0372(8) 0.0389(8) -0.0003(6) 0.0113(6) -0.0006(6)
C16 0.0434(8) 0.0411(8) 0.0363(8) 0.0049(6) 0.0157(6) -0.0002(6)
C17 0.0526(9) 0.0713(12) 0.0422(9) -0.0002(8) 0.0197(7) 0.0047(8)
C18 0.0614(10) 0.0466(10) 0.0535(10) 0.0081(7) 0.0219(8) -0.0055(8)
C19 0.0994(15) 0.0665(13) 0.0524(11) 0.0215(9) 0.0261(10) -0.0107(11)
O1 0.0736(8) 0.0597(8) 0.0518(7) 0.0190(5) 0.0263(6) -0.0053(6)
O2 0.0409(6) 0.0746(9) 0.0828(9) 0.0204(7) 0.0141(6) 0.0084(6)
O3 0.0374(6) 0.0495(7) 0.0507(6) 0.0091(5) 0.0144(4) 0.0005(5)

loop_
_atom_type_symbol
_atom_type_description
_atom_type_scat_dispersion_real
_atom_type_scat_dispersion_imag
_atom_type_scat_source
C C 0.0033 0.0016 'International Tables Vol C Tables 4.2.6.8 and 6.1.1.4'
H H 0.0000 0.0000 'International Tables Vol C Tables 4.2.6.8 and 6.1.1.4'
O O 0.0106 0.0060 'International Tables Vol C Tables 4.2.6.8 and 6.1.1.4'

loop_
_geom_angle_atom_site_label_1
_geom_angle_atom_site_label_2
_geom_angle_atom_site_label_3
_geom_angle
C2 C1 C6 120.57(13)
C2 C1 C16 128.27(13)
C6 C1 C16 111.13(12)
C1 C2 C3 119.22(14)
C1 C2 H2 120.4
C3 C2 H2 120.4
C4 C3 C2 120.26(14)
C4 C3 H3 119.9
C2 C3 H3 119.9
C3 C4 C5 121.31(14)
C3 C4 H4 119.3
C5 C4 H4 119.3
C4 C5 C6 118.84(14)
C4 C5 H5 120.6
C6 C5 H5 120.6
C5 C6 C1 119.79(13)
C5 C6 C7 132.49(13)
C1 C6 C7 107.71(11)
C15 C7 C8 119.26(12)
C15 C7 C6 106.83(12)
C8 C7 C6 133.87(12)
C9 C8 C13 118.90(13)
C9 C8 C7 125.06(12)
C13 C8 C7 116.00(12)
C10 C9 C8 120.38(14)
C10 C9 H9 119.8
C8 C9 H9 119.8
O1 C10 C9 114.91(14)
O1 C10 C11 124.35(14)
C9 C10 C11 120.73(14)
C12 C11 C10 119.17(14)
C12 C11 H11 120.4
C10 C11 H11 120.4
C11 C12 C13 121.57(14)
C11 C12 H12 119.2
C13 C12 H12 119.2
C12 C13 C8 119.24(13)
C12 C13 C14 118.27(13)
C8 C13 C14 122.49(13)
O2 C14 O3 116.00(14)
O2 C14 C13 126.81(14)
O3 C14 C13 117.17(12)
C7 C15 O3 125.58(13)
C7 C15 C16 115.20(12)
O3 C15 C16 119.18(11)
C15 C16 C1 99.10(11)
C15 C16 C17 112.46(13)
C1 C16 C17 111.24(12)
C15 C16 C18 110.70(12)
C1 C16 C18 112.60(12)
C17 C16 C18 110.34(12)
C16 C17 H17A 109.5
C16 C17 H17B 109.5
H17A C17 H17B 109.5
C16 C17 H17C 109.5
H17A C17 H17C 109.5
H17B C17 H17C 109.5
C16 C18 H18A 109.5
C16 C18 H18B 109.5
H18A C18 H18B 109.5
C16 C18 H18C 109.5
H18A C18 H18C 109.5
H18B C18 H18C 109.5
O1 C19 H19A 109.5
O1 C19 H19B 109.5
H19A C19 H19B 109.5
O1 C19 H19C 109.5
H19A C19 H19C 109.5
H19B C19 H19C 109.5
C10 O1 C19 118.54(14)
C15 O3 C14 119.40(11)

loop_
_geom_bond_atom_site_label_1
_geom_bond_atom_site_label_2
_geom_bond_distance
C1 C2 1.379(2)
C1 C6 1.4048(19)
C1 C16 1.517(2)
C2 C3 1.384(2)
C2 H2 0.9300
C3 C4 1.379(2)
C3 H3 0.9300
C4 C5 1.383(2)
C4 H4 0.9300
C5 C6 1.3869(19)
C5 H5 0.9300
C6 C7 1.4781(19)
C7 C15 1.3438(19)
C7 C8 1.4459(18)
C8 C9 1.3926(19)
C8 C13 1.4139(19)
C9 C10 1.386(2)
C9 H9 0.9300
C10 O1 1.3582(18)
C10 C11 1.392(2)
C11 C12 1.370(2)
C11 H11 0.9300
C12 C13 1.393(2)
C12 H12 0.9300
C13 C14 1.453(2)
C14 O2 1.2049(18)
C14 O3 1.3885(18)
C15 O3 1.3637(16)
C15 C16 1.4985(19)
C16 C17 1.535(2)
C16 C18 1.538(2)
C17 H17A 0.9600
C17 H17B 0.9600
C17 H17C 0.9600
C18 H18A 0.9600
C18 H18B 0.9600
C18 H18C 0.9600
C19 O1 1.4306(19)
C19 H19A 0.9600
C19 H19B 0.9600
C19 H19C 0.9600

loop_
_geom_torsion_atom_site_label_1
_geom_torsion_atom_site_label_2
_geom_torsion_atom_site_label_3
_geom_torsion_atom_site_label_4
_geom_torsion
C6 C1 C2 C3 0.4(2)
C16 C1 C2 C3 178.34(14)
C1 C2 C3 C4 0.2(2)
C2 C3 C4 C5 -0.5(2)
C3 C4 C5 C6 0.3(2)
C4 C5 C6 C1 0.3(2)
C4 C5 C6 C7 -178.45(14)
C2 C1 C6 C5 -0.6(2)
C16 C1 C6 C5 -178.89(12)
C2 C1 C6 C7 178.41(13)
C16 C1 C6 C7 0.11(15)
C5 C6 C7 C15 177.57(14)
C1 C6 C7 C15 -1.25(15)
C5 C6 C7 C8 -4.9(3)
C1 C6 C7 C8 176.28(14)
C15 C7 C8 C9 177.06(13)
C6 C7 C8 C9 -0.2(2)
C15 C7 C8 C13 -0.75(19)
C6 C7 C8 C13 -178.04(13)
C13 C8 C9 C10 0.8(2)
C7 C8 C9 C10 -177.00(13)
C8 C9 C10 O1 178.92(12)
C8 C9 C10 C11 -0.4(2)
O1 C10 C11 C12 -179.47(14)
C9 C10 C11 C12 -0.3(2)
C10 C11 C12 C13 0.5(2)
C11 C12 C13 C8 -0.1(2)
C11 C12 C13 C14 179.26(14)
C9 C8 C13 C12 -0.5(2)
C7 C8 C13 C12 177.41(12)
C9 C8 C13 C14 -179.85(13)
C7 C8 C13 C14 -1.9(2)
C12 C13 C14 O2 3.2(2)
C8 C13 C14 O2 -177.52(15)
C12 C13 C14 O3 -175.69(12)
C8 C13 C14 O3 3.6(2)
C8 C7 C15 O3 1.7(2)
C6 C7 C15 O3 179.70(12)
C8 C7 C15 C16 -175.96(12)
C6 C7 C15 C16 1.99(16)
C7 C15 C16 C1 -1.83(16)
O3 C15 C16 C1 -179.69(12)
C7 C15 C16 C17 -119.43(14)
O3 C15 C16 C17 62.71(17)
C7 C15 C16 C18 116.64(14)
O3 C15 C16 C18 -61.22(17)
C2 C1 C16 C15 -177.22(15)
C6 C1 C16 C15 0.92(15)
C2 C1 C16 C17 -58.7(2)
C6 C1 C16 C17 119.44(14)
C2 C1 C16 C18 65.75(19)
C6 C1 C16 C18 -116.11(13)
C9 C10 O1 C19 177.78(14)
C11 C10 O1 C19 -3.0(2)
C7 C15 O3 C14 0.1(2)
C16 C15 O3 C14 177.70(12)
O2 C14 O3 C15 178.35(13)
C13 C14 O3 C15 -2.67(19)
